data_4079654
loop_
_publ_author_name
'Kalaivani, P.'
'Prabhakaran, R.'
'Poornima, P.'
'Dallemer, F.'
'Vijayalakshmi, K.'
'Padma, V. Vijaya'
'Natarajan, K.'

_publ_section_title
;
 Versatile Coordination Behavior of Salicylaldehydethiosemicarbazone in
 Ruthenium(II) Carbonyl Complexes: Synthesis, Spectral, X-ray,
 Electrochemistry, DNA Binding, Cytotoxicity, and Cellular Uptake Studies
;
_journal_issue 23
_journal_name_full Organometallics
_journal_page_first 8323
_journal_paper_doi 10.1021/om300914n
_journal_volume 31
_journal_year 2012
_chemical_compound_source 'synthesis as described'
_chemical_formula_moiety 'C45 H38 Cl1 N3 O2 P2 Ru1 S1'
_chemical_formula_sum 'C45 H38 Cl N3 O2 P2 Ru S'
_chemical_formula_weight 883.3
_chemical_name_systematic
;
 ?
;
_space_group_IT_number 15
_symmetry_cell_setting monoclinic
_symmetry_Int_Tables_number 15
_symmetry_space_group_name_Hall '-C 2yc'
_symmetry_space_group_name_H-M 'C 1 2/c 1'
_atom_sites_solution_hydrogens geom
_atom_sites_solution_primary direct
_atom_sites_solution_secondary difmap
_audit_conform_dict_location ftp://ftp.iucr.org/pub/cif_core.dic
_audit_conform_dict_name cif_core.dic
_audit_conform_dict_version 2.4
_audit_creation_date 2011-01-06T11:17:45-00:00
_audit_creation_method 'WinGX routine CIF_UPDATE'
_cell_angle_alpha 90
_cell_angle_beta 121.283(1)
_cell_angle_gamma 90
_cell_formula_units_Z 8
_cell_length_a 22.7034(3)
_cell_length_b 23.4596(5)
_cell_length_c 20.7205(5)
_cell_measurement_reflns_used 42668
_cell_measurement_temperature 293(2)
_cell_measurement_theta_max 28.25
_cell_measurement_theta_min 1.39
_cell_measurement_wavelength 0.71073
_cell_volume 9431.5(3)
_computing_molecular_graphics 'Ortep-3 for Windows (Farrugia, 1997)'
_computing_publication_material 'WinGX publication routines (Farrugia, 1999)'
_computing_structure_refinement 'SHELXL-97 (Sheldrick, 1997)'
_computing_structure_solution 'SHELXS-97 (Sheldrick, 1990)'
_diffrn_ambient_temperature 293(2)
_diffrn_measured_fraction_theta_full 0.972
_diffrn_measured_fraction_theta_max 0.972
_diffrn_measurement_device_type KappaCCD
_diffrn_measurement_method 'Omega + Phi scan'
_diffrn_radiation_monochromator graphite
_diffrn_radiation_probe x-ray
_diffrn_radiation_type MoK\a
_diffrn_radiation_wavelength 0.71073
_diffrn_reflns_av_R_equivalents 0.1073
_diffrn_reflns_av_unetI/netI 0.1515
_diffrn_reflns_limit_h_max 30
_diffrn_reflns_limit_h_min -26
_diffrn_reflns_limit_k_max 25
_diffrn_reflns_limit_k_min -29
_diffrn_reflns_limit_l_max 23
_diffrn_reflns_limit_l_min -27
_diffrn_reflns_number 42668
_diffrn_reflns_reduction_process
;
 Scaled and merged with Sortav
 R.H. Blessing, (1987) Cryst. Rev. 1, 3-58
 R.H. Blessing, (1989) J. Appl. Cryst. 22, 396-397
;
_diffrn_reflns_theta_full 28.25
_diffrn_reflns_theta_max 28.25
_diffrn_reflns_theta_min 1.39
_diffrn_standards_number none
_exptl_absorpt_coefficient_mu 0.537
_exptl_absorpt_correction_T_max 0.936
_exptl_absorpt_correction_T_min 0.934
_exptl_absorpt_correction_type multi-scan
_exptl_absorpt_process_details
;
 R.H. Blessing, Acta Cryst. (1995), A51, 33-38
;
_exptl_crystal_colour yellow
_exptl_crystal_density_diffrn 1.244
_exptl_crystal_density_method 'not measured'
_exptl_crystal_description prism
_exptl_crystal_F_000 3616
_exptl_crystal_size_max 0.16
_exptl_crystal_size_mid 0.16
_exptl_crystal_size_min 0.08
_platon_squeeze_details
;
;
_refine_diff_density_max 0.569
_refine_diff_density_min -0.83
_refine_diff_density_rms 0.09
_refine_ls_extinction_method none
_refine_ls_goodness_of_fit_ref 0.909
_refine_ls_hydrogen_treatment constr
_refine_ls_matrix_type full
_refine_ls_number_parameters 496
_refine_ls_number_reflns 11364
_refine_ls_number_restraints 0
_refine_ls_restrained_S_all 0.909
_refine_ls_R_factor_all 0.129
_refine_ls_R_factor_gt 0.0583
_refine_ls_shift/su_max 0
_refine_ls_shift/su_mean 0
_refine_ls_structure_factor_coef Fsqd
_refine_ls_weighting_details 'calc w=1/[\s^2^(Fo^2^)+(0.0739P)^2^+0.0000P] where P=(Fo^2^+2Fc^2^)/3'
_refine_ls_weighting_scheme calc
_refine_ls_wR_factor_gt 0.1327
_refine_ls_wR_factor_ref 0.1526
_reflns_number_gt 6107
_reflns_number_total 11364
_reflns_threshold_expression >2sigma(I)
_cod_data_source_file om300914n_si_001.cif
_cod_data_source_block rl5-1
_cod_original_sg_symbol_H-M 'C 2/c'
_cod_database_code 4079654

loop_
_symmetry_equiv_pos_as_xyz
'x, y, z'
'-x, y, -z+1/2'
'x+1/2, y+1/2, z'
'-x+1/2, y+1/2, -z+1/2'
'-x, -y, -z'
'x, -y, z-1/2'
'-x+1/2, -y+1/2, -z'
'x+1/2, -y+1/2, z-1/2'

loop_
_atom_site_label
_atom_site_type_symbol
_atom_site_fract_x
_atom_site_fract_y
_atom_site_fract_z
_atom_site_U_iso_or_equiv
_atom_site_adp_type
_atom_site_occupancy
_atom_site_symmetry_multiplicity
_atom_site_calc_flag
_atom_site_refinement_flags
C1 C 0.5840(2) 0.21145(18) 0.6232(3) 0.0408(10) Uani 1 1 d .
C2 C 0.6794(3) 0.15752(19) 0.8021(3) 0.0443(11) Uani 1 1 d .
H2 H 0.7202 0.1549 0.8019 0.053 Uiso 1 1 calc R
C3 C 0.6797(3) 0.13930(19) 0.8689(3) 0.0457(12) Uani 1 1 d .
C4 C 0.7381(3) 0.1139(2) 0.9271(3) 0.0602(14) Uani 1 1 d .
H4 H 0.7757 0.1082 0.9214 0.072 Uiso 1 1 calc R
C5 C 0.7432(3) 0.0966(3) 0.9935(3) 0.0721(17) Uani 1 1 d .
H5 H 0.7832 0.0796 1.0318 0.086 Uiso 1 1 calc R
C6 C 0.6875(3) 0.1052(2) 1.0016(3) 0.0605(15) Uani 1 1 d .
H6 H 0.69 0.0942 1.0461 0.073 Uiso 1 1 calc R
C7 C 0.6281(3) 0.1299(2) 0.9449(3) 0.0599(14) Uani 1 1 d .
H7 H 0.5909 0.1353 0.9514 0.072 Uiso 1 1 calc R
C8 C 0.6230(3) 0.14677(19) 0.8776(3) 0.0467(12) Uani 1 1 d .
C9 C 0.7723(2) 0.21945(18) 0.6186(2) 0.0391(10) Uani 1 1 d .
C10 C 0.6923(3) 0.3095(2) 0.7603(3) 0.0521(13) Uani 1 1 d .
C11 C 0.7225(3) 0.2930(2) 0.8354(3) 0.0660(16) Uani 1 1 d .
H11 H 0.7681 0.2809 0.8622 0.079 Uiso 1 1 calc R
C12 C 0.6840(5) 0.2947(3) 0.8708(5) 0.101(3) Uani 1 1 d .
H12 H 0.7039 0.2835 0.9209 0.121 Uiso 1 1 calc R
C13 C 0.6175(6) 0.3127(4) 0.8314(6) 0.114(4) Uani 1 1 d .
H13 H 0.5919 0.3141 0.8548 0.137 Uiso 1 1 calc R
C14 C 0.5881(4) 0.3287(3) 0.7576(5) 0.101(3) Uani 1 1 d .
H14 H 0.5425 0.3407 0.7315 0.121 Uiso 1 1 calc R
C15 C 0.6233(3) 0.3277(2) 0.7213(4) 0.0715(17) Uani 1 1 d .
H15 H 0.6021 0.339 0.6711 0.086 Uiso 1 1 calc R
C16 C 0.8268(2) 0.32144(19) 0.7789(2) 0.0427(11) Uani 1 1 d .
C17 C 0.8399(3) 0.3670(2) 0.8286(3) 0.0570(13) Uani 1 1 d .
H17 H 0.8032 0.3846 0.8287 0.068 Uiso 1 1 calc R
C18 C 0.9058(3) 0.3859(3) 0.8771(3) 0.0704(17) Uani 1 1 d .
H18 H 0.9138 0.4154 0.9107 0.084 Uiso 1 1 calc R
C19 C 0.9594(3) 0.3613(3) 0.8758(3) 0.0756(18) Uani 1 1 d .
H19 H 1.0041 0.3742 0.9081 0.091 Uiso 1 1 calc R
C20 C 0.9473(3) 0.3169(3) 0.8262(3) 0.0687(16) Uani 1 1 d .
H20 H 0.984 0.3007 0.8248 0.082 Uiso 1 1 calc R
C21 C 0.8818(3) 0.2968(2) 0.7793(3) 0.0549(13) Uani 1 1 d .
H21 H 0.8746 0.2662 0.7474 0.066 Uiso 1 1 calc R
C22 C 0.7102(2) 0.35928(19) 0.6435(3) 0.0457(12) Uani 1 1 d .
C23 C 0.7038(4) 0.4130(2) 0.6646(3) 0.084(2) Uani 1 1 d .
H23 H 0.7096 0.419 0.712 0.101 Uiso 1 1 calc R
C24 C 0.6884(5) 0.4589(3) 0.6157(5) 0.114(3) Uani 1 1 d .
H24 H 0.6829 0.4952 0.6297 0.136 Uiso 1 1 calc R
C25 C 0.6818(4) 0.4503(3) 0.5481(5) 0.103(3) Uani 1 1 d .
H25 H 0.6736 0.4811 0.5164 0.124 Uiso 1 1 calc R
C26 C 0.6869(3) 0.3970(3) 0.5255(4) 0.083(2) Uani 1 1 d .
H26 H 0.6807 0.3915 0.4778 0.099 Uiso 1 1 calc R
C27 C 0.7014(3) 0.3512(2) 0.5731(3) 0.0559(14) Uani 1 1 d .
H27 H 0.7051 0.3148 0.5577 0.067 Uiso 1 1 calc R
C28 C 0.6443(2) 0.07044(17) 0.6359(3) 0.0384(10) Uani 1 1 d .
C29 C 0.6713(3) 0.04868(19) 0.7081(3) 0.0507(13) Uani 1 1 d .
H29 H 0.7183 0.0512 0.7428 0.061 Uiso 1 1 calc R
C30 C 0.6289(4) 0.0235(2) 0.7285(3) 0.0649(16) Uani 1 1 d .
H30 H 0.6476 0.0088 0.777 0.078 Uiso 1 1 calc R
C31 C 0.5608(3) 0.0197(2) 0.6796(4) 0.0672(17) Uani 1 1 d .
H31 H 0.5324 0.0029 0.6942 0.081 Uiso 1 1 calc R
C32 C 0.5329(3) 0.0409(2) 0.6070(4) 0.0700(17) Uani 1 1 d .
H32 H 0.4858 0.0375 0.5726 0.084 Uiso 1 1 calc R
C33 C 0.5744(3) 0.0668(2) 0.5854(3) 0.0520(13) Uani 1 1 d .
H33 H 0.5554 0.0817 0.537 0.062 Uiso 1 1 calc R
C34 C 0.7773(2) 0.06295(18) 0.6500(2) 0.0404(11) Uani 1 1 d .
C35 C 0.8392(3) 0.0849(2) 0.6654(3) 0.0610(14) Uani 1 1 d .
H35 H 0.844 0.124 0.6631 0.073 Uiso 1 1 calc R
C36 C 0.8951(3) 0.0493(3) 0.6846(4) 0.0779(18) Uani 1 1 d .
H36 H 0.9362 0.0645 0.6927 0.093 Uiso 1 1 calc R
C37 C 0.8894(3) -0.0077(3) 0.6914(4) 0.0797(19) Uani 1 1 d .
H37 H 0.9274 -0.031 0.7064 0.096 Uiso 1 1 calc R
C38 C 0.8296(3) -0.0308(2) 0.6768(3) 0.0673(16) Uani 1 1 d .
H38 H 0.8258 -0.07 0.6801 0.081 Uiso 1 1 calc R
C39 C 0.7735(3) 0.0044(2) 0.6566(3) 0.0535(13) Uani 1 1 d .
H39 H 0.7324 -0.0117 0.6472 0.064 Uiso 1 1 calc R
C40 C 0.6636(2) 0.10014(17) 0.5116(2) 0.0354(10) Uani 1 1 d .
C41 C 0.6556(2) 0.14588(18) 0.4653(2) 0.0417(11) Uani 1 1 d .
H41 H 0.6671 0.1824 0.4855 0.05 Uiso 1 1 calc R
C42 C 0.6304(2) 0.1376(2) 0.3892(2) 0.0457(12) Uani 1 1 d .
H42 H 0.6252 0.1685 0.3586 0.055 Uiso 1 1 calc R
C43 C 0.6131(3) 0.0838(2) 0.3585(3) 0.0499(12) Uani 1 1 d .
H43 H 0.5953 0.0786 0.3071 0.06 Uiso 1 1 calc R
C44 C 0.6221(3) 0.0378(2) 0.4036(3) 0.0564(14) Uani 1 1 d .
H44 H 0.6118 0.0013 0.3832 0.068 Uiso 1 1 calc R
C45 C 0.6467(3) 0.04614(19) 0.4794(3) 0.0481(12) Uani 1 1 d .
H45 H 0.652 0.0149 0.5096 0.058 Uiso 1 1 calc R
N1 N 0.5193(2) 0.21450(18) 0.6090(2) 0.0574(11) Uani 1 1 d .
H1A H 0.5104 0.2042 0.6429 0.069 Uiso 1 1 calc R
H1B H 0.4867 0.2268 0.566 0.069 Uiso 1 1 calc R
N2 N 0.63725(19) 0.19376(14) 0.6856(2) 0.0376(8) Uani 1 1 d .
N3 N 0.6260(2) 0.17704(15) 0.7435(2) 0.0419(9) Uani 1 1 d .
O1 O 0.5640(2) 0.17064(18) 0.8236(2) 0.0786(12) Uani 1 1 d .
H1 H 0.5646 0.1725 0.783 0.094 Uiso 1 1 d R
O2 O 0.80399(19) 0.22827(14) 0.5909(2) 0.0572(9) Uani 1 1 d .
P1 P 0.73776(6) 0.29907(5) 0.71029(6) 0.0385(3) Uani 1 1 d .
P2 P 0.70166(6) 0.10973(5) 0.61386(6) 0.0343(3) Uani 1 1 d .
S1 S 0.60689(6) 0.23211(5) 0.55988(6) 0.0438(3) Uani 1 1 d .
Cl1 Cl 0.81693(6) 0.17090(6) 0.77964(7) 0.0529(3) Uani 1 1 d .
Ru1 Ru 0.720219(18) 0.204676(14) 0.660945(19) 0.03209(11) Uani 1 1 d .

loop_
_atom_site_aniso_label
_atom_site_aniso_U_11
_atom_site_aniso_U_22
_atom_site_aniso_U_33
_atom_site_aniso_U_23
_atom_site_aniso_U_13
_atom_site_aniso_U_12
C1 0.039(3) 0.043(3) 0.040(3) -0.004(2) 0.020(2) -0.004(2)
C2 0.049(3) 0.048(3) 0.050(3) -0.005(2) 0.036(3) -0.004(2)
C3 0.059(3) 0.044(3) 0.046(3) 0.003(2) 0.036(3) 0.003(2)
C4 0.059(4) 0.078(4) 0.051(3) 0.005(3) 0.034(3) 0.009(3)
C5 0.078(5) 0.091(5) 0.046(3) 0.010(3) 0.032(3) 0.016(3)
C6 0.087(5) 0.057(3) 0.051(3) 0.001(3) 0.046(3) 0.003(3)
C7 0.081(4) 0.064(3) 0.060(3) 0.002(3) 0.054(3) -0.003(3)
C8 0.060(3) 0.045(3) 0.046(3) 0.003(2) 0.036(3) -0.003(2)
C9 0.043(3) 0.040(2) 0.038(3) -0.0044(18) 0.023(2) -0.0059(19)
C10 0.059(4) 0.049(3) 0.066(3) -0.027(2) 0.045(3) -0.025(2)
C11 0.091(4) 0.056(3) 0.079(4) -0.019(3) 0.063(4) -0.027(3)
C12 0.166(9) 0.085(5) 0.117(6) -0.046(4) 0.120(7) -0.056(5)
C13 0.148(9) 0.112(6) 0.169(9) -0.068(6) 0.144(9) -0.062(6)
C14 0.075(5) 0.107(6) 0.164(8) -0.060(6) 0.093(6) -0.036(4)
C15 0.050(4) 0.078(4) 0.098(5) -0.037(3) 0.046(4) -0.016(3)
C16 0.050(3) 0.046(3) 0.034(2) -0.0076(19) 0.023(2) -0.016(2)
C17 0.053(3) 0.064(3) 0.052(3) -0.015(3) 0.025(3) -0.016(3)
C18 0.061(4) 0.092(4) 0.055(4) -0.035(3) 0.028(3) -0.032(3)
C19 0.047(4) 0.104(5) 0.069(4) -0.030(4) 0.025(3) -0.035(3)
C20 0.041(3) 0.100(4) 0.069(4) -0.024(3) 0.031(3) -0.015(3)
C21 0.049(3) 0.067(3) 0.052(3) -0.014(3) 0.029(3) -0.014(3)
C22 0.041(3) 0.042(3) 0.045(3) -0.003(2) 0.016(2) -0.007(2)
C23 0.109(6) 0.052(4) 0.060(4) -0.011(3) 0.021(4) -0.002(3)
C24 0.163(8) 0.034(4) 0.091(6) 0.002(3) 0.029(6) 0.000(4)
C25 0.114(6) 0.066(5) 0.104(6) 0.036(4) 0.040(5) -0.004(4)
C26 0.093(5) 0.086(5) 0.086(5) 0.031(4) 0.059(4) 0.017(4)
C27 0.064(4) 0.053(3) 0.061(3) 0.016(2) 0.039(3) 0.008(3)
C28 0.051(3) 0.031(2) 0.042(3) 0.0024(18) 0.030(2) -0.001(2)
C29 0.068(4) 0.051(3) 0.041(3) 0.002(2) 0.035(3) -0.010(2)
C30 0.093(5) 0.058(3) 0.069(4) 0.008(3) 0.060(4) -0.011(3)
C31 0.074(5) 0.065(4) 0.094(5) 0.013(3) 0.065(4) -0.008(3)
C32 0.052(4) 0.070(4) 0.097(5) 0.014(3) 0.046(4) -0.002(3)
C33 0.046(3) 0.057(3) 0.055(3) 0.012(2) 0.027(3) 0.000(2)
C34 0.049(3) 0.042(3) 0.034(2) -0.0030(19) 0.024(2) -0.002(2)
C35 0.054(4) 0.060(3) 0.067(4) 0.002(3) 0.030(3) 0.004(3)
C36 0.040(4) 0.095(5) 0.093(5) 0.006(4) 0.031(4) 0.008(3)
C37 0.062(4) 0.077(5) 0.089(5) 0.011(3) 0.032(4) 0.030(3)
C38 0.073(4) 0.056(3) 0.065(4) 0.008(3) 0.030(3) 0.020(3)
C39 0.056(3) 0.046(3) 0.055(3) 0.002(2) 0.026(3) -0.001(2)
C40 0.036(3) 0.035(2) 0.039(2) 0.0014(18) 0.023(2) -0.0013(18)
C41 0.050(3) 0.041(3) 0.041(3) -0.0018(19) 0.029(2) -0.009(2)
C42 0.056(3) 0.053(3) 0.035(3) 0.005(2) 0.029(2) -0.003(2)
C43 0.056(3) 0.057(3) 0.034(3) -0.013(2) 0.022(2) -0.003(2)
C44 0.071(4) 0.047(3) 0.048(3) -0.014(2) 0.029(3) -0.005(3)
C45 0.063(3) 0.038(3) 0.040(3) -0.003(2) 0.024(3) -0.007(2)
N1 0.035(2) 0.083(3) 0.056(3) 0.007(2) 0.025(2) 0.001(2)
N2 0.040(2) 0.045(2) 0.037(2) -0.0030(16) 0.0260(19) -0.0075(16)
N3 0.053(3) 0.043(2) 0.047(2) 0.0026(18) 0.038(2) -0.0051(18)
O1 0.069(3) 0.124(3) 0.065(3) 0.037(2) 0.050(2) 0.030(2)
O2 0.070(3) 0.058(2) 0.070(2) -0.0019(17) 0.055(2) -0.0117(18)
P1 0.0422(7) 0.0404(7) 0.0383(6) -0.0070(5) 0.0248(6) -0.0083(5)
P2 0.0405(7) 0.0347(6) 0.0324(6) -0.0001(5) 0.0222(5) -0.0040(5)
S1 0.0403(7) 0.0572(7) 0.0341(6) 0.0028(5) 0.0195(6) -0.0015(5)
Cl1 0.0469(8) 0.0685(8) 0.0407(7) 0.0066(6) 0.0210(6) -0.0002(6)
Ru1 0.0351(2) 0.0367(2) 0.02894(18) -0.00163(15) 0.01975(15) -0.00600(16)

loop_
_atom_type_symbol
_atom_type_description
_atom_type_scat_dispersion_real
_atom_type_scat_dispersion_imag
_atom_type_scat_source
C C 0.0033 0.0016 'International Tables Vol C Tables 4.2.6.8 and 6.1.1.4'
H H 0 0 'International Tables Vol C Tables 4.2.6.8 and 6.1.1.4'
N N 0.0061 0.0033 'International Tables Vol C Tables 4.2.6.8 and 6.1.1.4'
O O 0.0106 0.006 'International Tables Vol C Tables 4.2.6.8 and 6.1.1.4'
P P 0.1023 0.0942 'International Tables Vol C Tables 4.2.6.8 and 6.1.1.4'
S S 0.1246 0.1234 'International Tables Vol C Tables 4.2.6.8 and 6.1.1.4'
Cl Cl 0.1484 0.1585 'International Tables Vol C Tables 4.2.6.8 and 6.1.1.4'
Ru Ru -1.2594 0.8363 'International Tables Vol C Tables 4.2.6.8 and 6.1.1.4'

loop_
_geom_angle_atom_site_label_1
_geom_angle_atom_site_label_2
_geom_angle_atom_site_label_3
_geom_angle
N2 C1 N1 125.7(4)
N2 C1 S1 110.9(3)
N1 C1 S1 123.4(4)
N3 C2 C3 123.2(4)
N3 C2 H2 118.4
C3 C2 H2 118.4
C4 C3 C8 118.1(4)
C4 C3 C2 119.2(5)
C8 C3 C2 122.7(5)
C5 C4 C3 122.8(5)
C5 C4 H4 118.6
C3 C4 H4 118.6
C6 C5 C4 118.2(6)
C6 C5 H5 120.9
C4 C5 H5 120.9
C5 C6 C7 121.0(5)
C5 C6 H6 119.5
C7 C6 H6 119.5
C6 C7 C8 120.6(5)
C6 C7 H7 119.7
C8 C7 H7 119.7
O1 C8 C7 118.6(5)
O1 C8 C3 122.1(4)
C7 C8 C3 119.3(5)
O2 C9 Ru1 178.7(4)
C11 C10 C15 118.9(5)
C11 C10 P1 120.2(4)
C15 C10 P1 120.4(4)
C10 C11 C12 119.8(7)
C10 C11 H11 120.1
C12 C11 H11 120.1
C13 C12 C11 119.7(8)
C13 C12 H12 120.2
C11 C12 H12 120.2
C12 C13 C14 120.1(7)
C12 C13 H13 119.9
C14 C13 H13 119.9
C15 C14 C13 122.2(8)
C15 C14 H14 118.9
C13 C14 H14 118.9
C14 C15 C10 119.3(7)
C14 C15 H15 120.4
C10 C15 H15 120.4
C21 C16 C17 118.1(5)
C21 C16 P1 121.0(3)
C17 C16 P1 120.8(4)
C18 C17 C16 121.2(5)
C18 C17 H17 119.4
C16 C17 H17 119.4
C19 C18 C17 119.6(5)
C19 C18 H18 120.2
C17 C18 H18 120.2
C18 C19 C20 119.9(5)
C18 C19 H19 120
C20 C19 H19 120
C21 C20 C19 120.7(5)
C21 C20 H20 119.7
C19 C20 H20 119.7
C20 C21 C16 120.4(5)
C20 C21 H21 119.8
C16 C21 H21 119.8
C23 C22 C27 119.0(5)
C23 C22 P1 121.1(4)
C27 C22 P1 119.6(4)
C22 C23 C24 120.5(6)
C22 C23 H23 119.8
C24 C23 H23 119.8
C25 C24 C23 119.5(6)
C25 C24 H24 120.2
C23 C24 H24 120.2
C24 C25 C26 121.0(6)
C24 C25 H25 119.5
C26 C25 H25 119.5
C25 C26 C27 120.1(6)
C25 C26 H26 120
C27 C26 H26 120
C26 C27 C22 119.9(5)
C26 C27 H27 120
C22 C27 H27 120
C33 C28 C29 119.1(4)
C33 C28 P2 121.9(3)
C29 C28 P2 118.7(4)
C30 C29 C28 120.3(5)
C30 C29 H29 119.8
C28 C29 H29 119.8
C31 C30 C29 120.9(5)
C31 C30 H30 119.6
C29 C30 H30 119.6
C30 C31 C32 119.7(5)
C30 C31 H31 120.2
C32 C31 H31 120.2
C33 C32 C31 120.4(5)
C33 C32 H32 119.8
C31 C32 H32 119.8
C32 C33 C28 119.6(5)
C32 C33 H33 120.2
C28 C33 H33 120.2
C35 C34 C39 117.2(5)
C35 C34 P2 120.0(4)
C39 C34 P2 122.6(4)
C34 C35 C36 120.9(5)
C34 C35 H35 119.5
C36 C35 H35 119.5
C37 C36 C35 119.8(6)
C37 C36 H36 120.1
C35 C36 H36 120.1
C38 C37 C36 121.0(6)
C38 C37 H37 119.5
C36 C37 H37 119.5
C37 C38 C39 119.4(5)
C37 C38 H38 120.3
C39 C38 H38 120.3
C38 C39 C34 121.6(5)
C38 C39 H39 119.2
C34 C39 H39 119.2
C41 C40 C45 118.0(4)
C41 C40 P2 121.1(3)
C45 C40 P2 120.8(3)
C42 C41 C40 120.4(4)
C42 C41 H41 119.8
C40 C41 H41 119.8
C43 C42 C41 120.4(4)
C43 C42 H42 119.8
C41 C42 H42 119.8
C44 C43 C42 120.1(4)
C44 C43 H43 120
C42 C43 H43 120
C43 C44 C45 119.5(4)
C43 C44 H44 120.2
C45 C44 H44 120.2
C44 C45 C40 121.5(4)
C44 C45 H45 119.3
C40 C45 H45 119.3
C1 N1 H1A 120
C1 N1 H1B 120
H1A N1 H1B 120
C1 N2 N3 116.8(4)
C1 N2 Ru1 101.5(3)
N3 N2 Ru1 141.6(3)
C2 N3 N2 114.2(4)
C8 O1 H1 108.8
C10 P1 C16 104.0(2)
C10 P1 C22 104.6(2)
C16 P1 C22 99.8(2)
C10 P1 Ru1 110.54(15)
C16 P1 Ru1 117.84(16)
C22 P1 Ru1 118.25(15)
C28 P2 C34 103.4(2)
C28 P2 C40 104.8(2)
C34 P2 C40 100.19(19)
C28 P2 Ru1 111.41(14)
C34 P2 Ru1 117.54(15)
C40 P2 Ru1 117.64(13)
C1 S1 Ru1 82.59(16)
C9 Ru1 N2 166.38(17)
C9 Ru1 P2 90.09(13)
N2 Ru1 P2 89.74(9)
C9 Ru1 P1 91.37(13)
N2 Ru1 P1 88.92(9)
P2 Ru1 P1 178.48(4)
C9 Ru1 S1 101.34(15)
N2 Ru1 S1 65.05(10)
P2 Ru1 S1 90.68(4)
P1 Ru1 S1 89.42(4)
C9 Ru1 Cl1 94.43(15)
N2 Ru1 Cl1 99.18(10)
P2 Ru1 Cl1 89.10(4)
P1 Ru1 Cl1 90.39(4)
S1 Ru1 Cl1 164.23(4)

loop_
_geom_bond_atom_site_label_1
_geom_bond_atom_site_label_2
_geom_bond_distance
C1 N2 1.297(6)
C1 N1 1.342(6)
C1 S1 1.713(5)
C2 N3 1.275(6)
C2 C3 1.446(6)
C2 H2 0.93
C3 C4 1.382(7)
C3 C8 1.399(6)
C4 C5 1.381(7)
C4 H4 0.93
C5 C6 1.374(8)
C5 H5 0.93
C6 C7 1.374(8)
C6 H6 0.93
C7 C8 1.396(6)
C7 H7 0.93
C8 O1 1.344(6)
C9 O2 1.147(5)
C9 Ru1 1.835(5)
C10 C11 1.390(8)
C10 C15 1.404(8)
C10 P1 1.820(5)
C11 C12 1.404(8)
C11 H11 0.93
C12 C13 1.358(12)
C12 H12 0.93
C13 C14 1.366(11)
C13 H13 0.93
C14 C15 1.353(8)
C14 H14 0.93
C15 H15 0.93
C16 C21 1.373(7)
C16 C17 1.404(6)
C16 P1 1.844(5)
C17 C18 1.373(7)
C17 H17 0.93
C18 C19 1.361(8)
C18 H18 0.93
C19 C20 1.386(8)
C19 H19 0.93
C20 C21 1.370(7)
C20 H20 0.93
C21 H21 0.93
C22 C23 1.368(7)
C22 C27 1.379(6)
C22 P1 1.845(5)
C23 C24 1.394(9)
C23 H23 0.93
C24 C25 1.343(10)
C24 H24 0.93
C25 C26 1.361(9)
C25 H25 0.93
C26 C27 1.379(7)
C26 H26 0.93
C27 H27 0.93
C28 C33 1.377(7)
C28 C29 1.385(6)
C28 P2 1.837(4)
C29 C30 1.372(7)
C29 H29 0.93
C30 C31 1.341(8)
C30 H30 0.93
C31 C32 1.386(8)
C31 H31 0.93
C32 C33 1.377(7)
C32 H32 0.93
C33 H33 0.93
C34 C35 1.369(7)
C34 C39 1.389(6)
C34 P2 1.839(5)
C35 C36 1.393(7)
C35 H35 0.93
C36 C37 1.357(8)
C36 H36 0.93
C37 C38 1.341(8)
C37 H37 0.93
C38 C39 1.386(7)
C38 H38 0.93
C39 H39 0.93
C40 C41 1.386(6)
C40 C45 1.390(6)
C40 P2 1.841(4)
C41 C42 1.385(6)
C41 H41 0.93
C42 C43 1.374(6)
C42 H42 0.93
C43 C44 1.370(7)
C43 H43 0.93
C44 C45 1.381(6)
C44 H44 0.93
C45 H45 0.93
N1 H1A 0.86
N1 H1B 0.86
N2 N3 1.406(4)
N2 Ru1 2.207(3)
O1 H1 0.85
P1 Ru1 2.3844(11)
P2 Ru1 2.3798(11)
S1 Ru1 2.4133(12)
Cl1 Ru1 2.4268(13)

loop_
_platon_squeeze_void_nr
_platon_squeeze_void_average_x
_platon_squeeze_void_average_y
_platon_squeeze_void_average_z
_platon_squeeze_void_volume
_platon_squeeze_void_count_electrons
_platon_squeeze_void_content
1 0.000 0.000 -0.010 978 236 ' '
2 0.500 0.500 -0.109 978 236 ' '
